data_4317754
loop_
_publ_author_name
'Patricia G\'omez-Saiz'
'Javier Garc\'ia-Tojal'
'Miguel A. Maestro'
'Francisco J. Arnaiz'
'Te\'ofilo Rojo'

_publ_section_title
;
 Evidence of Desulfurization in the Oxidative Cyclization of
 Thiosemicarbazones. Conversion to 1,3,4-Oxadiazole Derivatives
;
_journal_name_full 'Inorganic Chemistry'
_journal_page_first 1345
_journal_page_last 1347
_journal_paper_doi 10.1021/ic015625s
_journal_volume 41
_journal_year 2002
_chemical_formula_moiety 'C16 H24 Cu2 N8 O14 S2, 2(O H2)'
_chemical_formula_sum 'C16 H28 Cu2 N8 O16 S2'
_chemical_formula_weight 779.66
_chemical_name_systematic
; 
 ? 
;
_space_group_IT_number 14
_symmetry_cell_setting monoclinic
_symmetry_space_group_name_Hall '-P 2ybc'
_symmetry_space_group_name_H-M 'P 1 21/c 1'
_atom_sites_solution_hydrogens geom
_atom_sites_solution_primary direct
_atom_sites_solution_secondary difmap
_audit_creation_method SHELXL-97
_cell_angle_alpha 90.00
_cell_angle_beta 91.280(1)
_cell_angle_gamma 90.00
_cell_formula_units_Z 2
_cell_length_a 8.4426(5)
_cell_length_b 13.1063(8)
_cell_length_c 12.7657(8)
_cell_measurement_temperature 298(2)
_cell_volume 1412.19(15)
_computing_cell_refinement 'Bruker SAINT'
_computing_data_collection 'Bruker SMART'
_computing_data_reduction 'Bruker SHELXTL'
_computing_molecular_graphics 'Bruker SHELXTL'
_computing_publication_material 'Bruker SHELXTL'
_computing_structure_refinement 'SHELXL-97 (Sheldrick, 1997)'
_computing_structure_solution 'SHELXS-97 (Sheldrick, 1990)'
_diffrn_ambient_temperature 298(2)
_diffrn_measured_fraction_theta_full 0.994
_diffrn_measured_fraction_theta_max 0.994
_diffrn_measurement_device_type 'CCD area detector'
_diffrn_measurement_method 'phi and omega scans'
_diffrn_radiation_monochromator graphite
_diffrn_radiation_source 'fine-focus sealed tube'
_diffrn_radiation_type MoK\a
_diffrn_radiation_wavelength 0.71073
_diffrn_reflns_av_R_equivalents 0.0248
_diffrn_reflns_av_sigmaI/netI 0.0269
_diffrn_reflns_limit_h_max 11
_diffrn_reflns_limit_h_min -7
_diffrn_reflns_limit_k_max 16
_diffrn_reflns_limit_k_min -17
_diffrn_reflns_limit_l_max 17
_diffrn_reflns_limit_l_min -17
_diffrn_reflns_number 9746
_diffrn_reflns_theta_full 28.32
_diffrn_reflns_theta_max 28.32
_diffrn_reflns_theta_min 2.23
_diffrn_standards_decay_% 0.2
_exptl_absorpt_coefficient_mu 1.742
_exptl_absorpt_correction_T_max 0.7220
_exptl_absorpt_correction_T_min 0.6699
_exptl_absorpt_correction_type Semi-empirical
_exptl_absorpt_process_details Sadabs
_exptl_crystal_colour Green
_exptl_crystal_density_diffrn 1.834
_exptl_crystal_density_method 'not measured'
_exptl_crystal_description Prism
_exptl_crystal_F_000 796
_exptl_crystal_size_max 0.25
_exptl_crystal_size_mid 0.20
_exptl_crystal_size_min 0.20
_refine_diff_density_max 0.374
_refine_diff_density_min -0.490
_refine_diff_density_rms 0.065
_refine_ls_extinction_method none
_refine_ls_goodness_of_fit_ref 1.050
_refine_ls_hydrogen_treatment mixed
_refine_ls_matrix_type full
_refine_ls_number_parameters 243
_refine_ls_number_reflns 3496
_refine_ls_number_restraints 0
_refine_ls_restrained_S_all 1.050
_refine_ls_R_factor_all 0.0400
_refine_ls_R_factor_gt 0.0288
_refine_ls_shift/su_max 0.001
_refine_ls_shift/su_mean 0.000
_refine_ls_structure_factor_coef Fsqd
_refine_ls_weighting_details 'calc w=1/[\s^2^(Fo^2^)+(0.0437P)^2^+0.2002P] where P=(Fo^2^+2Fc^2^)/3'
_refine_ls_weighting_scheme calc
_refine_ls_wR_factor_gt 0.0717
_refine_ls_wR_factor_ref 0.0758
_reflns_number_gt 2899
_reflns_number_total 3496
_reflns_threshold_expression >2sigma(I)
_cod_data_source_file ic015625s_2.cif
_cod_data_source_block comp2
_cod_depositor_comments
;
The following automatic conversions were performed:

'_symmetry_cell_setting' value 'Monoclinic' changed to 'monoclinic'
according to the built-in table from CIF Core dictionary named
'cif_core.dic' version 2.4.1 from 2010-06-29.

Automatic conversion script
Id: cif_fix_values 1646 2011-03-28 12:23:43Z adriana 
;
_cod_original_cell_volume 1412.2(2)
_cod_database_code 4317754

loop_
_symmetry_equiv_pos_as_xyz
'x, y, z'
'-x, y+1/2, -z+1/2'
'-x, -y, -z'
'x, -y-1/2, z-1/2'

loop_
_atom_site_label
_atom_site_type_symbol
_atom_site_fract_x
_atom_site_fract_y
_atom_site_fract_z
_atom_site_U_iso_or_equiv
_atom_site_adp_type
_atom_site_occupancy
_atom_site_symmetry_multiplicity
_atom_site_calc_flag
_atom_site_refinement_flags
_atom_site_disorder_assembly
_atom_site_disorder_group
Cu1 Cu 0.59934(3) 0.052358(17) 0.351024(18) 0.02006(8) Uani 1 1 d . . .
S1 S 0.50675(6) 0.18194(4) 0.11232(4) 0.02380(12) Uani 1 1 d . . .
O1 O 0.84655(17) 0.08951(11) 0.64476(10) 0.0253(3) Uani 1 1 d . . .
O2 O 0.6913(2) -0.08163(13) 0.30893(15) 0.0296(3) Uani 1 1 d . . .
H2B H 0.714(4) -0.079(2) 0.259(2) 0.043(10) Uiso 1 1 d . . .
H2A H 0.629(3) -0.134(2) 0.317(2) 0.045(8) Uiso 1 1 d . . .
O3 O 0.51445(19) 0.19075(12) 0.37539(13) 0.0261(3) Uani 1 1 d . . .
H3A H 0.557(3) 0.224(2) 0.420(2) 0.043(8) Uiso 1 1 d . . .
H3B H 0.517(3) 0.221(2) 0.327(2) 0.030(7) Uiso 1 1 d . . .
O4 O 0.54272(19) 0.08680(11) 0.17199(11) 0.0290(3) Uani 1 1 d . . .
O5 O 0.5257(2) 0.26947(12) 0.18474(12) 0.0375(4) Uani 1 1 d . . .
O6 O 0.6206(2) 0.19074(14) 0.02769(13) 0.0433(4) Uani 1 1 d . . .
O7 O 0.3437(2) 0.17860(14) 0.07182(13) 0.0411(4) Uani 1 1 d . . .
N1 N 0.82479(19) 0.10963(13) 0.36073(13) 0.0227(3) Uani 1 1 d . . .
N2 N 0.66425(19) 0.03589(12) 0.53068(13) 0.0222(3) Uani 1 1 d . . .
N3 N 0.38482(19) -0.01048(13) 0.36937(12) 0.0212(3) Uani 1 1 d . . .
N4 N 0.2671(2) -0.03782(16) 0.20135(14) 0.0312(4) Uani 1 1 d . . .
H4A H 0.329(3) -0.013(2) 0.177(2) 0.026(7) Uiso 1 1 d . . .
C1 C 0.9071(3) 0.13909(17) 0.27734(17) 0.0303(5) Uani 1 1 d . . .
H1 H 0.855(3) 0.1285(19) 0.2149(19) 0.031(6) Uiso 1 1 d . . .
C2 C 1.0599(3) 0.17723(18) 0.28615(19) 0.0338(5) Uani 1 1 d . . .
H2C H 1.111(3) 0.199(2) 0.221(2) 0.051(8) Uiso 1 1 d . . .
C3 C 1.1290(3) 0.18686(18) 0.3849(2) 0.0330(5) Uani 1 1 d . . .
H3C H 1.215(3) 0.213(2) 0.392(2) 0.040(7) Uiso 1 1 d . . .
C4 C 1.0460(2) 0.15769(17) 0.47185(18) 0.0291(5) Uani 1 1 d . . .
H4C H 1.092(3) 0.1616(18) 0.5439(19) 0.032(6) Uiso 1 1 d . . .
C5 C 0.8947(2) 0.11883(15) 0.45671(15) 0.0225(4) Uani 1 1 d . . .
C6 C 0.7977(2) 0.08174(15) 0.54150(15) 0.0212(4) Uani 1 1 d . . .
C7 C 0.2736(2) -0.04434(15) 0.30363(15) 0.0224(4) Uani 1 1 d . . .
C8 C 0.1359(3) -0.0739(2) 0.13568(19) 0.0454(7) Uani 1 1 d . . .
H8A H 0.1581 -0.0608 0.0635 0.068 Uiso 1 1 calc R . .
H8B H 0.0408 -0.0388 0.1542 0.068 Uiso 1 1 calc R . .
H8C H 0.1222 -0.1459 0.1460 0.068 Uiso 1 1 calc R . .
O1S O 0.7459(2) 0.93766(17) 0.10164(15) 0.0445(5) Uani 1 1 d . . .
H1SA H 0.690(4) 0.984(3) 0.106(2) 0.049(9) Uiso 1 1 d . . .
H1SB H 0.714(4) 0.904(3) 0.052(3) 0.069(11) Uiso 1 1 d . . .

loop_
_atom_site_aniso_label
_atom_site_aniso_U_11
_atom_site_aniso_U_22
_atom_site_aniso_U_33
_atom_site_aniso_U_23
_atom_site_aniso_U_13
_atom_site_aniso_U_12
Cu1 0.01925(13) 0.02045(13) 0.02049(13) -0.00069(9) 0.00100(9) -0.00310(9)
S1 0.0313(3) 0.0213(2) 0.0188(2) 0.00311(18) 0.00025(19) 0.00298(19)
O1 0.0236(7) 0.0309(8) 0.0212(7) 0.0017(6) -0.0030(6) -0.0069(6)
O2 0.0312(9) 0.0257(8) 0.0319(9) -0.0012(7) 0.0031(7) -0.0010(6)
O3 0.0312(8) 0.0255(8) 0.0217(7) -0.0049(7) 0.0006(7) -0.0012(6)
O4 0.0456(9) 0.0184(7) 0.0229(7) 0.0034(6) 0.0012(6) 0.0025(6)
O5 0.0580(11) 0.0203(8) 0.0337(8) -0.0013(6) -0.0092(8) 0.0023(7)
O6 0.0449(10) 0.0529(11) 0.0328(9) 0.0178(8) 0.0121(8) 0.0129(8)
O7 0.0341(9) 0.0532(11) 0.0355(9) -0.0039(8) -0.0075(7) 0.0043(8)
N1 0.0212(8) 0.0236(8) 0.0235(8) -0.0005(7) 0.0030(7) -0.0029(6)
N2 0.0230(9) 0.0239(9) 0.0197(8) 0.0019(6) 0.0005(7) -0.0031(6)
N3 0.0217(8) 0.0239(8) 0.0179(7) 0.0009(6) 0.0007(6) -0.0042(6)
N4 0.0297(10) 0.0427(12) 0.0210(9) 0.0047(8) -0.0026(8) -0.0135(9)
C1 0.0311(12) 0.0341(12) 0.0260(10) 0.0014(9) 0.0045(9) -0.0047(9)
C2 0.0282(11) 0.0352(12) 0.0387(12) 0.0034(10) 0.0129(10) -0.0041(9)
C3 0.0200(11) 0.0319(12) 0.0473(14) 0.0015(10) 0.0038(10) -0.0058(9)
C4 0.0234(10) 0.0309(11) 0.0329(11) 0.0012(9) -0.0031(9) -0.0037(8)
C5 0.0202(9) 0.0203(9) 0.0271(9) 0.0014(8) 0.0010(8) -0.0017(7)
C6 0.0221(9) 0.0207(9) 0.0205(9) 0.0004(7) -0.0019(7) -0.0013(7)
C7 0.0222(9) 0.0223(10) 0.0226(9) 0.0014(7) 0.0006(8) -0.0023(7)
C8 0.0405(14) 0.0678(19) 0.0277(11) -0.0016(12) -0.0081(11) -0.0175(13)
O1S 0.0482(11) 0.0470(12) 0.0383(10) -0.0109(9) -0.0015(9) 0.0133(9)

loop_
_atom_type_symbol
_atom_type_description
_atom_type_scat_dispersion_real
_atom_type_scat_dispersion_imag
_atom_type_scat_source
C C 0.0033 0.0016 'International Tables Vol C Tables 4.2.6.8 and 6.1.1.4'
H H 0.0000 0.0000 'International Tables Vol C Tables 4.2.6.8 and 6.1.1.4'
N N 0.0061 0.0033 'International Tables Vol C Tables 4.2.6.8 and 6.1.1.4'
O O 0.0106 0.0060 'International Tables Vol C Tables 4.2.6.8 and 6.1.1.4'
S S 0.1246 0.1234 'International Tables Vol C Tables 4.2.6.8 and 6.1.1.4'
Cu Cu 0.3201 1.2651 'International Tables Vol C Tables 4.2.6.8 and 6.1.1.4'

loop_
_geom_angle_atom_site_label_1
_geom_angle_atom_site_label_2
_geom_angle_atom_site_label_3
_geom_angle
_geom_angle_site_symmetry_1
_geom_angle_site_symmetry_3
_geom_angle_publ_flag
O3 Cu1 O2 173.04(7) . . ?
O3 Cu1 N3 91.54(7) . . ?
O2 Cu1 N3 91.59(7) . . ?
O3 Cu1 N1 89.65(7) . . ?
O2 Cu1 N1 88.41(7) . . ?
N3 Cu1 N1 169.45(6) . . ?
O3 Cu1 N2 90.47(6) . . ?
O2 Cu1 N2 95.62(7) . . ?
N3 Cu1 N2 92.27(6) . . ?
N1 Cu1 N2 77.23(6) . . ?
O3 Cu1 O4 84.89(6) . . ?
O2 Cu1 O4 88.81(6) . . ?
N3 Cu1 O4 91.58(6) . . ?
N1 Cu1 O4 98.97(6) . . ?
N2 Cu1 O4 174.04(5) . . ?
O7 S1 O6 111.70(10) . . ?
O7 S1 O5 109.42(10) . . ?
O6 S1 O5 109.61(11) . . ?
O7 S1 O4 109.63(10) . . ?
O6 S1 O4 108.26(10) . . ?
O5 S1 O4 108.15(9) . . ?
C7 O1 C6 102.79(15) 3_656 . ?
Cu1 O2 H2B 109(3) . . ?
Cu1 O2 H2A 115.0(19) . . ?
H2B O2 H2A 109(3) . . ?
Cu1 O3 H3A 117(2) . . ?
Cu1 O3 H3B 110(2) . . ?
H3A O3 H3B 106(3) . . ?
S1 O4 Cu1 133.47(9) . . ?
C1 N1 C5 118.04(17) . . ?
C1 N1 Cu1 123.70(14) . . ?
C5 N1 Cu1 118.26(13) . . ?
C6 N2 N3 107.01(15) . 3_656 ?
C6 N2 Cu1 104.28(13) . . ?
N3 N2 Cu1 147.94(12) 3_656 . ?
C7 N3 N2 106.27(15) . 3_656 ?
C7 N3 Cu1 133.89(14) . . ?
N2 N3 Cu1 119.55(12) 3_656 . ?
C7 N4 C8 124.7(2) . . ?
C7 N4 H4A 117(2) . . ?
C8 N4 H4A 118(2) . . ?
N1 C1 C2 122.5(2) . . ?
N1 C1 H1 113.6(15) . . ?
C2 C1 H1 123.8(15) . . ?
C3 C2 C1 118.7(2) . . ?
C3 C2 H2C 123.8(17) . . ?
C1 C2 H2C 117.5(17) . . ?
C4 C3 C2 119.8(2) . . ?
C4 C3 H3C 120.3(19) . . ?
C2 C3 H3C 119.8(19) . . ?
C3 C4 C5 118.2(2) . . ?
C3 C4 H4C 122.5(14) . . ?
C5 C4 H4C 119.2(14) . . ?
N1 C5 C4 122.77(19) . . ?
N1 C5 C6 113.73(17) . . ?
C4 C5 C6 123.48(18) . . ?
N2 C6 O1 112.44(17) . . ?
N2 C6 C5 125.76(17) . . ?
O1 C6 C5 121.75(17) . . ?
N4 C7 N3 128.68(19) . . ?
N4 C7 O1 119.84(18) . 3_656 ?
N3 C7 O1 111.47(16) . 3_656 ?
N4 C8 H8A 109.5 . . ?
N4 C8 H8B 109.5 . . ?
H8A C8 H8B 109.5 . . ?
N4 C8 H8C 109.5 . . ?
H8A C8 H8C 109.5 . . ?
H8B C8 H8C 109.5 . . ?
H1SA O1S H1SB 107(3) . . ?

loop_
_geom_bond_atom_site_label_1
_geom_bond_atom_site_label_2
_geom_bond_distance
_geom_bond_site_symmetry_2
_geom_bond_publ_flag
Cu1 O3 1.9775(16) . ?
Cu1 O2 1.9984(17) . ?
Cu1 N3 2.0081(16) . ?
Cu1 N1 2.0472(16) . ?
Cu1 N2 2.3560(16) . ?
Cu1 O4 2.3679(14) . ?
S1 O7 1.4603(16) . ?
S1 O6 1.4666(17) . ?
S1 O5 1.4798(16) . ?
S1 O4 1.4889(15) . ?
O1 C7 1.358(2) 3_656 ?
O1 C6 1.376(2) . ?
O2 H2B 0.67(3) . ?
O2 H2A 0.88(3) . ?
O3 H3A 0.79(3) . ?
O3 H3B 0.74(3) . ?
N1 C1 1.341(3) . ?
N1 C5 1.353(2) . ?
N2 C6 1.282(3) . ?
N2 N3 1.391(2) 3_656 ?
N3 C7 1.322(2) . ?
N3 N2 1.391(2) 3_656 ?
N4 C7 1.308(3) . ?
N4 C8 1.453(3) . ?
N4 H4A 0.70(3) . ?
C1 C2 1.386(3) . ?
C1 H1 0.91(2) . ?
C2 C3 1.383(4) . ?
C2 H2C 0.99(3) . ?
C3 C4 1.380(3) . ?
C3 H3C 0.81(3) . ?
C4 C5 1.385(3) . ?
C4 H4C 0.99(2) . ?
C5 C6 1.455(3) . ?
C7 O1 1.358(2) 3_656 ?
C8 H8A 0.9600 . ?
C8 H8B 0.9600 . ?
C8 H8C 0.9600 . ?
O1S H1SA 0.77(3) . ?
O1S H1SB 0.81(4) . ?

loop_
_geom_hbond_atom_site_label_D
_geom_hbond_atom_site_label_H
_geom_hbond_atom_site_label_A
_geom_hbond_distance_DH
_geom_hbond_distance_HA
_geom_hbond_distance_DA
_geom_hbond_angle_DHA
_geom_hbond_site_symmetry_A
O3 H3B O5 0.74(3) 1.92(3) 2.647(2) 167(3) .
O3 H3B S1 0.74(3) 2.78(3) 3.3595(17) 137(2) .
N4 H4A O4 0.70(3) 2.23(3) 2.874(3) 155(3) .
O2 H2B O1S 0.67(3) 2.04(3) 2.708(3) 171(4) 1_545
O2 H2A O5 0.88(3) 1.81(3) 2.679(2) 169(3) 2_645
O2 H2A S1 0.88(3) 2.82(3) 3.6719(19) 163(2) 2_645
O3 H3A O6 0.79(3) 1.85(3) 2.630(2) 170(3) 4_566
O3 H3A S1 0.79(3) 2.79(3) 3.4561(16) 143(3) 4_566
O1S H1SA O4 0.77(3) 2.03(3) 2.764(3) 159(3) 1_565
O1S H1SA S1 0.77(3) 3.02(3) 3.789(2) 172(3) 1_565
O1S H1SB O7 0.81(4) 1.97(4) 2.779(3) 175(4) 3_665
O1S H1SB S1 0.81(4) 3.00(4) 3.769(2) 160(3) 3_665

loop_
_geom_torsion_atom_site_label_1
_geom_torsion_atom_site_label_2
_geom_torsion_atom_site_label_3
_geom_torsion_atom_site_label_4
_geom_torsion
_geom_torsion_site_symmetry_1
_geom_torsion_site_symmetry_2
_geom_torsion_site_symmetry_3
_geom_torsion_site_symmetry_4
_geom_torsion_publ_flag
O7 S1 O4 Cu1 -113.57(13) . . . . ?
O6 S1 O4 Cu1 124.36(14) . . . . ?
O5 S1 O4 Cu1 5.67(16) . . . . ?
O3 Cu1 O4 S1 15.42(13) . . . . ?
O2 Cu1 O4 S1 -161.62(14) . . . . ?
N3 Cu1 O4 S1 106.83(14) . . . . ?
N1 Cu1 O4 S1 -73.41(14) . . . . ?
N2 Cu1 O4 S1 -23.5(6) . . . . ?
O3 Cu1 N1 C1 -94.14(18) . . . . ?
O2 Cu1 N1 C1 79.17(18) . . . . ?
N3 Cu1 N1 C1 169.3(3) . . . . ?
N2 Cu1 N1 C1 175.30(18) . . . . ?
O4 Cu1 N1 C1 -9.37(18) . . . . ?
O3 Cu1 N1 C5 85.51(15) . . . . ?
O2 Cu1 N1 C5 -101.18(15) . . . . ?
N3 Cu1 N1 C5 -11.0(5) . . . . ?
N2 Cu1 N1 C5 -5.05(14) . . . . ?
O4 Cu1 N1 C5 170.28(14) . . . . ?
O3 Cu1 N2 C6 -82.40(14) . . . . ?
O2 Cu1 N2 C6 94.22(14) . . . . ?
N3 Cu1 N2 C6 -173.96(14) . . . . ?
N1 Cu1 N2 C6 7.13(13) . . . . ?
O4 Cu1 N2 C6 -43.7(6) . . . . ?
O3 Cu1 N2 N3 84.8(2) . . . 3_656 ?
O2 Cu1 N2 N3 -98.6(2) . . . 3_656 ?
N3 Cu1 N2 N3 -6.7(3) . . . 3_656 ?
N1 Cu1 N2 N3 174.3(2) . . . 3_656 ?
O4 Cu1 N2 N3 123.5(5) . . . 3_656 ?
O3 Cu1 N3 C7 100.8(2) . . . . ?
O2 Cu1 N3 C7 -73.0(2) . . . . ?
N1 Cu1 N3 C7 -162.9(3) . . . . ?
N2 Cu1 N3 C7 -168.72(19) . . . . ?
O4 Cu1 N3 C7 15.8(2) . . . . ?
O3 Cu1 N3 N2 -86.41(14) . . . 3_656 ?
O2 Cu1 N3 N2 99.81(14) . . . 3_656 ?
N1 Cu1 N3 N2 10.0(5) . . . 3_656 ?
N2 Cu1 N3 N2 4.11(16) . . . 3_656 ?
O4 Cu1 N3 N2 -171.34(14) . . . 3_656 ?
C5 N1 C1 C2 0.6(3) . . . . ?
Cu1 N1 C1 C2 -179.72(17) . . . . ?
N1 C1 C2 C3 -1.1(4) . . . . ?
C1 C2 C3 C4 0.6(4) . . . . ?
C2 C3 C4 C5 0.3(3) . . . . ?
C1 N1 C5 C4 0.4(3) . . . . ?
Cu1 N1 C5 C4 -179.27(16) . . . . ?
C1 N1 C5 C6 -178.10(18) . . . . ?
Cu1 N1 C5 C6 2.2(2) . . . . ?
C3 C4 C5 N1 -0.9(3) . . . . ?
C3 C4 C5 C6 177.5(2) . . . . ?
N3 N2 C6 O1 0.4(2) 3_656 . . . ?
Cu1 N2 C6 O1 173.37(13) . . . . ?
N3 N2 C6 C5 177.86(18) 3_656 . . . ?
Cu1 N2 C6 C5 -9.2(2) . . . . ?
C7 O1 C6 N2 -0.8(2) 3_656 . . . ?
C7 O1 C6 C5 -178.37(18) 3_656 . . . ?
N1 C5 C6 N2 5.9(3) . . . . ?
C4 C5 C6 N2 -172.5(2) . . . . ?
N1 C5 C6 O1 -176.85(17) . . . . ?
C4 C5 C6 O1 4.7(3) . . . . ?
C8 N4 C7 N3 -177.3(2) . . . . ?
C8 N4 C7 O1 1.6(4) . . . 3_656 ?
N2 N3 C7 N4 179.7(2) 3_656 . . . ?
Cu1 N3 C7 N4 -6.8(4) . . . . ?
N2 N3 C7 O1 0.7(2) 3_656 . . 3_656 ?
Cu1 N3 C7 O1 174.22(14) . . . 3_656 ?
